data_4305745
loop_
_publ_author_name
'Athanassios K. Boudalis'
'Juan Modesto Clemente-Juan'
'Fran\,coise Dahan'
'Vassilis Psycharis'
'Catherine P. Raptopoulou'
'Bruno Donnadieu'
'Yiannis Sanakis'
'Jean-Pierre Tuchagues'

_publ_section_title
;
Reversible Core-Interconversion of an Iron(III) Dihydroxo Bridged Complex
;
_journal_name_full 'Inorganic Chemistry'
_journal_page_first 11314
_journal_page_last 11323
_journal_paper_doi 10.1021/ic800716r
_journal_volume 47
_journal_year 2008
_chemical_formula_sum 'C68 H90 Fe2 N8 O16'
_chemical_formula_weight 1387.18
_chemical_name_systematic
;
 ?
;
_space_group_IT_number 94
_symmetry_cell_setting tetragonal
_symmetry_space_group_name_Hall 'P 4n 2n'
_symmetry_space_group_name_H-M 'P 42 21 2'
_atom_sites_solution_hydrogens geom
_atom_sites_solution_primary direct
_atom_sites_solution_secondary difmap
_audit_creation_method SHELXL-97
_cell_angle_alpha 90.00
_cell_angle_beta 90.00
_cell_angle_gamma 90.00
_cell_formula_units_Z 2
_cell_length_a 17.5819(13)
_cell_length_b 17.5819(13)
_cell_length_c 11.7959(9)
_cell_measurement_temperature 160(2)
_cell_volume 3646.4(5)
_computing_structure_refinement 'SHELXL-97 (Sheldrick, 1997)'
_computing_structure_solution 'SHELXS-97 (Sheldrick, 1997)'
_diffrn_ambient_temperature 160(2)
_diffrn_measured_fraction_theta_full 0.997
_diffrn_measured_fraction_theta_max 0.997
_diffrn_measurement_device_type 'STOE Image Plate diffractometer'
_diffrn_measurement_method 'pfi oscillation movement'
_diffrn_radiation_monochromator graphite
_diffrn_radiation_source 'fine-focus sealed tube'
_diffrn_radiation_type MoK\a
_diffrn_radiation_wavelength 0.71073
_diffrn_reflns_av_R_equivalents 0.1409
_diffrn_reflns_av_sigmaI/netI 0.0812
_diffrn_reflns_limit_h_max 20
_diffrn_reflns_limit_h_min -17
_diffrn_reflns_limit_k_max 20
_diffrn_reflns_limit_k_min -20
_diffrn_reflns_limit_l_max 13
_diffrn_reflns_limit_l_min -13
_diffrn_reflns_number 18940
_diffrn_reflns_theta_full 24.12
_diffrn_reflns_theta_max 24.12
_diffrn_reflns_theta_min 2.32
_exptl_absorpt_coefficient_mu 0.466
_exptl_absorpt_correction_T_max 0.9549
_exptl_absorpt_correction_T_min 0.8539
_exptl_absorpt_correction_type numerical
_exptl_crystal_colour red
_exptl_crystal_density_diffrn 1.263
_exptl_crystal_density_method 'not measured'
_exptl_crystal_description block
_exptl_crystal_F_000 1468
_exptl_crystal_size_max 0.35
_exptl_crystal_size_mid 0.25
_exptl_crystal_size_min 0.10
_refine_diff_density_max 1.340
_refine_diff_density_min -0.496
_refine_diff_density_rms 0.079
_refine_ls_abs_structure_details 'Flack H D (1983), Acta Cryst. A39, 876-881'
_refine_ls_abs_structure_Flack -0.05(6)
_refine_ls_extinction_method none
_refine_ls_goodness_of_fit_ref 1.036
_refine_ls_hydrogen_treatment constr
_refine_ls_matrix_type full
_refine_ls_number_parameters 209
_refine_ls_number_reflns 2907
_refine_ls_number_restraints 0
_refine_ls_restrained_S_all 1.036
_refine_ls_R_factor_all 0.1014
_refine_ls_R_factor_gt 0.0704
_refine_ls_shift/su_max 0.010
_refine_ls_shift/su_mean 0.001
_refine_ls_structure_factor_coef Fsqd
_refine_ls_weighting_details 'calc w=1/[\s^2^(Fo^2^)+(0.1268P)^2^+0.0000P] where P=(Fo^2^+2Fc^2^)/3'
_refine_ls_weighting_scheme calc
_refine_ls_wR_factor_gt 0.1816
_refine_ls_wR_factor_ref 0.2009
_reflns_number_gt 2050
_reflns_number_total 2907
_reflns_threshold_expression >2sigma(I)
_cod_data_source_file ic800716r_si_002_2.cif
_cod_data_source_block Complex_2
_cod_database_code 4305745

loop_
_symmetry_equiv_pos_as_xyz
'x, y, z'
'-x, -y, z'
'-y+1/2, x+1/2, z+1/2'
'y+1/2, -x+1/2, z+1/2'
'-x+1/2, y+1/2, -z+1/2'
'x+1/2, -y+1/2, -z+1/2'
'y, x, -z'
'-y, -x, -z'

loop_
_atom_site_label
_atom_site_type_symbol
_atom_site_fract_x
_atom_site_fract_y
_atom_site_fract_z
_atom_site_U_iso_or_equiv
_atom_site_adp_type
_atom_site_occupancy
_atom_site_symmetry_multiplicity
_atom_site_calc_flag
_atom_site_refinement_flags
_atom_site_disorder_assembly
_atom_site_disorder_group
Fe Fe 0.43584(5) 0.56416(5) 0.0000 0.0369(3) Uani 1 2 d S . .
O1 O 0.5000 0.5000 -0.1023(4) 0.0402(13) Uani 1 2 d S . .
H1 H 0.5000 0.5000 -0.1828 0.044 Uiso 1 2 calc SR . .
O2 O 0.3909(3) 0.6206(3) -0.1272(3) 0.0420(10) Uani 1 1 d . . .
N1 N 0.5120(3) 0.6571(3) 0.0068(6) 0.0414(12) Uani 1 1 d . . .
N2 N 0.5913(4) 0.7440(4) -0.0583(5) 0.0514(19) Uani 1 1 d . . .
H2A H 0.6135 0.7757 -0.1056 0.057 Uiso 1 1 calc R . .
C1 C 0.4270(4) 0.6571(4) -0.2113(5) 0.0417(16) Uani 1 1 d . . .
C2 C 0.3925(4) 0.6609(4) -0.3183(6) 0.0462(17) Uani 1 1 d . . .
H2 H 0.3443 0.6378 -0.3300 0.051 Uiso 1 1 calc R . .
C3 C 0.4277(5) 0.6974(4) -0.4056(5) 0.0520(19) Uani 1 1 d . . .
H3 H 0.4031 0.6999 -0.4772 0.057 Uiso 1 1 calc R . .
C4 C 0.4978(5) 0.7309(5) -0.3927(6) 0.055(2) Uani 1 1 d . . .
H4 H 0.5215 0.7559 -0.4548 0.061 Uiso 1 1 calc R . .
C5 C 0.5334(5) 0.7277(4) -0.2884(6) 0.0515(19) Uani 1 1 d . . .
H5 H 0.5825 0.7496 -0.2794 0.057 Uiso 1 1 calc R . .
C6 C 0.4982(4) 0.6926(4) -0.1961(5) 0.0412(16) Uani 1 1 d . . .
C7 C 0.5339(4) 0.6957(4) -0.0836(6) 0.0441(19) Uani 1 1 d . . .
C8 C 0.6090(5) 0.7348(5) 0.0542(7) 0.051(2) Uani 1 1 d . . .
C9 C 0.5581(5) 0.6823(4) 0.0954(5) 0.0457(18) Uani 1 1 d . . .
C10 C 0.5595(5) 0.6615(4) 0.2101(6) 0.0525(18) Uani 1 1 d . . .
H10 H 0.5249 0.6252 0.2402 0.058 Uiso 1 1 calc R . .
C11 C 0.6131(5) 0.6961(6) 0.2765(7) 0.064(2) Uani 1 1 d . . .
H11 H 0.6160 0.6829 0.3545 0.071 Uiso 1 1 calc R . .
C12 C 0.6639(6) 0.7503(6) 0.2334(7) 0.074(3) Uani 1 1 d . . .
H12 H 0.6998 0.7733 0.2829 0.082 Uiso 1 1 calc R . .
C13 C 0.6631(5) 0.7711(5) 0.1203(6) 0.061(2) Uani 1 1 d . . .
H13 H 0.6972 0.8077 0.0900 0.067 Uiso 1 1 calc R . .
O3 O 0.2384(3) 0.6406(4) -0.1352(5) 0.0777(19) Uani 1 1 d . . .
H3A H 0.2855 0.6342 -0.1292 0.085 Uiso 1 1 calc R . .
C14 C 0.2059(7) 0.6499(11) -0.0250(8) 0.134(6) Uani 1 1 d . . .
H14A H 0.2446 0.6346 0.0315 0.147 Uiso 1 1 calc R . .
H14B H 0.1958 0.7048 -0.0135 0.147 Uiso 1 1 calc R . .
C15 C 0.1446(9) 0.6137(15) -0.0026(15) 0.209(11) Uani 1 1 d . . .
H15A H 0.1263 0.6284 0.0728 0.229 Uiso 1 1 calc R . .
H15B H 0.1547 0.5589 -0.0039 0.229 Uiso 1 1 calc R . .
H15C H 0.1059 0.6261 -0.0594 0.229 Uiso 1 1 calc R . .
O4 O 0.6663(4) 0.8633(3) -0.1686(5) 0.0708(17) Uani 1 1 d . B .
H4A H 0.6898 0.8607 -0.2305 0.078 Uiso 1 1 calc R . .
C16 C 0.6383(8) 0.9372(7) -0.1533(10) 0.101(4) Uani 1 1 d . . .
H16A H 0.6830 0.9711 -0.1465 0.111 Uiso 1 1 calc R A 1
H16B H 0.6122 0.9381 -0.0790 0.111 Uiso 1 1 calc R A 1
C17 C 0.586(2) 0.973(2) -0.237(3) 0.155(13) Uiso 0.50 1 d P B 1
H17A H 0.5731 1.0249 -0.2111 0.170 Uiso 0.50 1 calc PR B 1
H17B H 0.5391 0.9431 -0.2423 0.170 Uiso 0.50 1 calc PR B 1
H17C H 0.6105 0.9759 -0.3109 0.170 Uiso 0.50 1 calc PR B 1
C17' C 0.576(3) 0.936(3) -0.071(2) 0.215(19) Uiso 0.50 1 d P B 2
H17D H 0.5575 0.9884 -0.0585 0.236 Uiso 0.50 1 calc PR B 2
H17E H 0.5938 0.9150 0.0009 0.236 Uiso 0.50 1 calc PR B 2
H17F H 0.5340 0.9051 -0.1002 0.236 Uiso 0.50 1 calc PR B 2
O5 O 0.500(3) 0.500(3) -0.378(2) 0.271(12) Uiso 1 2 d SR . .

loop_
_atom_site_aniso_label
_atom_site_aniso_U_11
_atom_site_aniso_U_22
_atom_site_aniso_U_33
_atom_site_aniso_U_23
_atom_site_aniso_U_13
_atom_site_aniso_U_12
Fe 0.0415(4) 0.0415(4) 0.0277(5) -0.0002(5) -0.0002(5) -0.0099(5)
O1 0.045(5) 0.047(5) 0.028(3) 0.000 0.000 -0.004(2)
O2 0.046(3) 0.043(3) 0.037(2) 0.001(2) -0.003(2) -0.010(2)
N1 0.046(3) 0.044(3) 0.034(3) 0.001(3) -0.004(3) -0.008(2)
N2 0.064(4) 0.053(4) 0.037(3) -0.006(3) 0.010(3) -0.027(4)
C1 0.056(4) 0.038(4) 0.031(3) 0.002(3) 0.007(3) 0.000(3)
C2 0.054(4) 0.044(4) 0.041(4) 0.001(3) -0.004(3) 0.008(3)
C3 0.076(6) 0.053(4) 0.027(3) 0.005(3) 0.003(3) 0.019(4)
C4 0.067(5) 0.054(5) 0.045(4) 0.003(4) 0.008(4) 0.006(4)
C5 0.064(5) 0.042(4) 0.049(4) 0.005(3) 0.011(4) -0.004(3)
C6 0.060(4) 0.034(4) 0.030(3) -0.004(3) 0.007(3) -0.007(3)
C7 0.053(5) 0.042(4) 0.037(4) -0.003(3) 0.006(3) -0.012(4)
C8 0.051(5) 0.055(5) 0.048(4) -0.009(4) 0.004(4) -0.019(4)
C9 0.055(5) 0.050(4) 0.032(4) -0.008(3) 0.001(3) -0.008(4)
C10 0.058(5) 0.056(4) 0.044(4) -0.004(3) 0.001(4) -0.011(4)
C11 0.067(6) 0.084(6) 0.041(4) -0.011(4) -0.008(4) -0.021(5)
C12 0.072(6) 0.095(7) 0.056(5) -0.032(5) 0.004(4) -0.033(5)
C13 0.064(5) 0.066(5) 0.054(5) -0.012(4) 0.009(4) -0.029(4)
O3 0.053(3) 0.128(6) 0.052(3) 0.005(4) -0.003(3) 0.012(3)
C14 0.066(7) 0.28(2) 0.059(7) 0.017(8) 0.011(5) 0.028(10)
C15 0.095(11) 0.42(3) 0.115(11) 0.06(2) 0.040(12) 0.020(15)
O4 0.083(4) 0.058(4) 0.071(4) -0.003(3) 0.030(3) -0.021(3)
C16 0.133(10) 0.075(7) 0.095(8) -0.016(7) 0.020(7) -0.005(7)

loop_
_atom_type_symbol
_atom_type_description
_atom_type_scat_dispersion_real
_atom_type_scat_dispersion_imag
_atom_type_scat_source
C C 0.0033 0.0016 'International Tables Vol C Tables 4.2.6.8 and 6.1.1.4'
H H 0.0000 0.0000 'International Tables Vol C Tables 4.2.6.8 and 6.1.1.4'
N N 0.0061 0.0033 'International Tables Vol C Tables 4.2.6.8 and 6.1.1.4'
O O 0.0106 0.0060 'International Tables Vol C Tables 4.2.6.8 and 6.1.1.4'
Fe Fe 0.3463 0.8444 'International Tables Vol C Tables 4.2.6.8 and 6.1.1.4'

loop_
_geom_angle_atom_site_label_1
_geom_angle_atom_site_label_2
_geom_angle_atom_site_label_3
_geom_angle
_geom_angle_site_symmetry_1
_geom_angle_site_symmetry_3
_geom_angle_publ_flag
O2 Fe O2 100.2(3) . 8_665 ?
O2 Fe O1 92.94(17) . . ?
O2 Fe O1 166.51(18) 8_665 . ?
O2 Fe O1 166.51(18) . 7 ?
O2 Fe O1 92.94(17) 8_665 7 ?
O1 Fe O1 74.2(2) . 7 ?
O2 Fe N1 83.9(2) . . ?
O2 Fe N1 88.8(2) 8_665 . ?
O1 Fe N1 95.82(16) . . ?
O1 Fe N1 93.20(15) 7 . ?
O2 Fe N1 88.8(2) . 8_665 ?
O2 Fe N1 83.9(2) 8_665 8_665 ?
O1 Fe N1 93.20(15) . 8_665 ?
O1 Fe N1 95.82(16) 7 8_665 ?
N1 Fe N1 168.7(3) . 8_665 ?
Fe O1 Fe 105.8(2) . 2_665 ?
Fe O1 H1 127.1 . . ?
Fe O1 H1 127.1 2_665 . ?
C1 O2 Fe 128.0(4) . . ?
C7 N1 C9 105.7(5) . . ?
C7 N1 Fe 123.5(5) . . ?
C9 N1 Fe 130.0(5) . . ?
C7 N2 C8 107.9(7) . . ?
C7 N2 H2A 126.0 . . ?
C8 N2 H2A 126.0 . . ?
O2 C1 C2 118.9(6) . . ?
O2 C1 C6 122.5(6) . . ?
C2 C1 C6 118.6(6) . . ?
C3 C2 C1 120.4(7) . . ?
C3 C2 H2 119.8 . . ?
C1 C2 H2 119.8 . . ?
C2 C3 C4 121.7(7) . . ?
C2 C3 H3 119.2 . . ?
C4 C3 H3 119.2 . . ?
C3 C4 C5 119.2(7) . . ?
C3 C4 H4 120.4 . . ?
C5 C4 H4 120.4 . . ?
C4 C5 C6 120.7(8) . . ?
C4 C5 H5 119.6 . . ?
C6 C5 H5 119.6 . . ?
C5 C6 C1 119.3(6) . . ?
C5 C6 C7 119.9(7) . . ?
C1 C6 C7 120.8(6) . . ?
N1 C7 N2 111.2(6) . . ?
N1 C7 C6 125.8(7) . . ?
N2 C7 C6 122.8(7) . . ?
N2 C8 C9 105.9(7) . . ?
N2 C8 C13 130.2(8) . . ?
C9 C8 C13 123.9(7) . . ?
C8 C9 N1 109.1(6) . . ?
C8 C9 C10 120.3(7) . . ?
N1 C9 C10 130.5(7) . . ?
C11 C10 C9 116.7(7) . . ?
C11 C10 H10 121.7 . . ?
C9 C10 H10 121.7 . . ?
C10 C11 C12 122.2(7) . . ?
C10 C11 H11 118.9 . . ?
C12 C11 H11 118.9 . . ?
C13 C12 C11 121.5(7) . . ?
C13 C12 H12 119.2 . . ?
C11 C12 H12 119.2 . . ?
C12 C13 C8 115.4(7) . . ?
C12 C13 H13 122.3 . . ?
C8 C13 H13 122.3 . . ?
C14 O3 H3A 109.5 . . ?
C15 C14 O3 117.9(16) . . ?
C15 C14 H14A 107.8 . . ?
O3 C14 H14A 107.8 . . ?
C15 C14 H14B 107.8 . . ?
O3 C14 H14B 107.8 . . ?
H14A C14 H14B 107.2 . . ?
C14 C15 H15A 109.5 . . ?
C14 C15 H15B 109.5 . . ?
H15A C15 H15B 109.5 . . ?
C14 C15 H15C 109.5 . . ?
H15A C15 H15C 109.5 . . ?
H15B C15 H15C 109.5 . . ?
C16 O4 H4A 109.5 . . ?
O4 C16 C17' 110(2) . . ?
O4 C16 C17 121.9(17) . . ?
C17' C16 C17 89(2) . . ?
O4 C16 H16A 106.9 . . ?
C17' C16 H16A 123.2 . . ?
C17 C16 H16A 106.8 . . ?
O4 C16 H16B 106.8 . . ?
C17' C16 H16B 21.0 . . ?
C17 C16 H16B 106.9 . . ?
H16A C16 H16B 106.7 . . ?
C16 C17 H17A 109.5 . . ?
C16 C17 H17B 109.5 . . ?
H17A C17 H17B 109.5 . . ?
C16 C17 H17C 109.5 . . ?
H17A C17 H17C 109.5 . . ?
H17B C17 H17C 109.5 . . ?
C16 C17' H17D 109.5 . . ?
C16 C17' H17E 109.5 . . ?
H17D C17' H17E 109.5 . . ?
C16 C17' H17F 109.5 . . ?
H17D C17' H17F 109.5 . . ?
H17E C17' H17F 109.5 . . ?

loop_
_geom_bond_atom_site_label_1
_geom_bond_atom_site_label_2
_geom_bond_distance
_geom_bond_site_symmetry_2
_geom_bond_publ_flag
Fe O2 1.965(4) . ?
Fe O2 1.965(4) 8_665 ?
Fe O1 2.000(3) . ?
Fe O1 2.000(3) 7 ?
Fe N1 2.113(5) . ?
Fe N1 2.113(5) 8_665 ?
O1 Fe 2.000(3) 2_665 ?
O1 H1 0.9500 . ?
O2 C1 1.343(8) . ?
N1 C7 1.321(10) . ?
N1 C9 1.395(9) . ?
N2 C7 1.353(10) . ?
N2 C8 1.373(9) . ?
N2 H2A 0.8800 . ?
C1 C2 1.401(9) . ?
C1 C6 1.409(10) . ?
C2 C3 1.363(10) . ?
C2 H2 0.9500 . ?
C3 C4 1.374(12) . ?
C3 H3 0.9500 . ?
C4 C5 1.381(11) . ?
C4 H4 0.9500 . ?
C5 C6 1.397(9) . ?
C5 H5 0.9500 . ?
C6 C7 1.469(10) . ?
C8 C9 1.374(11) . ?
C8 C13 1.385(11) . ?
C9 C10 1.402(10) . ?
C10 C11 1.369(11) . ?
C10 H10 0.9500 . ?
C11 C12 1.403(12) . ?
C11 H11 0.9500 . ?
C12 C13 1.383(12) . ?
C12 H12 0.9500 . ?
C13 H13 0.9500 . ?
O3 C14 1.429(12) . ?
O3 H3A 0.8400 . ?
C14 C15 1.28(2) . ?
C14 H14A 0.9900 . ?
C14 H14B 0.9900 . ?
C15 H15A 0.9800 . ?
C15 H15B 0.9800 . ?
C15 H15C 0.9800 . ?
O4 C16 1.402(13) . ?
O4 H4A 0.8400 . ?
C16 C17' 1.47(4) . ?
C16 C17 1.49(3) . ?
C16 H16A 0.9900 . ?
C16 H16B 0.9900 . ?
C17 H17A 0.9800 . ?
C17 H17B 0.9800 . ?
C17 H17C 0.9800 . ?
C17' H17D 0.9800 . ?
C17' H17E 0.9800 . ?
C17' H17F 0.9800 . ?

loop_
_geom_hbond_atom_site_label_D
_geom_hbond_atom_site_label_H
_geom_hbond_atom_site_label_A
_geom_hbond_distance_DH
_geom_hbond_distance_HA
_geom_hbond_distance_DA
_geom_hbond_angle_DHA
_geom_hbond_site_symmetry_A
O1 H1 O5 0.95 2.30 3.25(2) 179.9 .
N2 H2A O4 0.88 1.95 2.798(8) 162.8 .
O3 H3A O2 0.84 1.87 2.706(8) 175.9 .
O4 H4A O3 0.84 1.80 2.640(8) 177.5 6_564
